data_7062757
loop_
_publ_author_name
'Forti, Francesca'
'Cesari, Cristiana'
'Bortoluzzi, Marco'
'Femoni, Cristina'
'Iapalucci, Maria Carmela'
'Zacchini, Stefano'

_publ_section_title
;
 Heterometallic Ru--Ir carbonyl clusters as catalyst precursors for
 hydrogenation and hydrogen transfer reactions
;
_journal_issue 41
_journal_name_full 'New Journal of Chemistry'
_journal_page_first 19289
_journal_page_last 19303
_journal_paper_doi 10.1039/D3NJ03478J
_journal_volume 47
_journal_year 2023
_chemical_formula_sum 'C28 H41 N2 O12 Rh Ru3'
_chemical_formula_weight 1003.75
_space_group_crystal_system monoclinic
_space_group_IT_number 14
_space_group_name_Hall '-P 2yn'
_space_group_name_H-M_alt 'P 1 21/n 1'
_atom_sites_solution_hydrogens mixed
_audit_creation_method SHELXL-2014/7
_audit_update_record
;
2023-09-01 deposited with the CCDC.	2023-09-22 downloaded from the CCDC.
;
_cell_angle_alpha 90
_cell_angle_beta 91.344(7)
_cell_angle_gamma 90
_cell_formula_units_Z 4
_cell_length_a 11.966(2)
_cell_length_b 19.837(4)
_cell_length_c 15.038(3)
_cell_measurement_reflns_used 9926
_cell_measurement_temperature 100(2)
_cell_measurement_theta_max 28.0955
_cell_measurement_theta_min 2.3835
_cell_volume 3568.6(12)
_computing_cell_refinement 'APEX2 (Bruker AXS, 2006)'
_computing_data_collection 'APEX2 (Bruker AXS, 2006)'
_computing_data_reduction 'SAINT (Bruker AXS, 2004)'
_computing_molecular_graphics 'SCHAKAL99 (Keller, 1999)'
_computing_publication_material 'XCIF (Bruker AXS, 2001)'
_computing_structure_refinement 'SHELXL-2014/7 (Sheldrick, 2014)'
_computing_structure_solution 'SHELXL-2014/7 (Sheldrick, 2014)'
_diffrn_ambient_temperature 100(2)
_diffrn_measured_fraction_theta_full 1.000
_diffrn_measured_fraction_theta_max 0.946
_diffrn_measurement_device_type 'PHOTON2 area detector'
_diffrn_measurement_method 'phi and omega scans'
_diffrn_radiation_type MoK\a
_diffrn_radiation_wavelength 0.71073
_diffrn_reflns_av_R_equivalents 0.0899
_diffrn_reflns_av_unetI/netI 0.0602
_diffrn_reflns_Laue_measured_fraction_full 1.000
_diffrn_reflns_Laue_measured_fraction_max 0.946
_diffrn_reflns_limit_h_max 14
_diffrn_reflns_limit_h_min -14
_diffrn_reflns_limit_k_max 23
_diffrn_reflns_limit_k_min -23
_diffrn_reflns_limit_l_max 18
_diffrn_reflns_limit_l_min -18
_diffrn_reflns_number 36211
_diffrn_reflns_point_group_measured_fraction_full 1.000
_diffrn_reflns_point_group_measured_fraction_max 0.946
_diffrn_reflns_theta_full 25.200
_diffrn_reflns_theta_max 25.200
_diffrn_reflns_theta_min 1.700
_diffrn_source 'fine-focus sealed tube'
_exptl_absorpt_coefficient_mu 1.758
_exptl_absorpt_correction_T_max 0.7456
_exptl_absorpt_correction_T_min 0.4450
_exptl_absorpt_correction_type multi-scan
_exptl_absorpt_process_details
;
 Data were corrected for Lorentz polarization and absorption
 effects (empirical absorption corrections SADABS).
 R(int) = 0.1719 (selected reflections only, before parameter refinement)
 R(int) = 0.1034 (selected reflections only, after parameter refinement)
;
_exptl_crystal_colour orange
_exptl_crystal_density_diffrn 1.868
_exptl_crystal_description plate
_exptl_crystal_F_000 1984
_exptl_crystal_size_max 0.150
_exptl_crystal_size_mid 0.120
_exptl_crystal_size_min 0.070
_refine_diff_density_max 3.759
_refine_diff_density_min -1.039
_refine_diff_density_rms 0.345
_refine_ls_extinction_method none
_refine_ls_goodness_of_fit_ref 1.150
_refine_ls_hydrogen_treatment mixed
_refine_ls_matrix_type full
_refine_ls_number_parameters 580
_refine_ls_number_reflns 6413
_refine_ls_number_restraints 443
_refine_ls_restrained_S_all 1.113
_refine_ls_R_factor_all 0.1372
_refine_ls_R_factor_gt 0.1235
_refine_ls_shift/su_max 0.000
_refine_ls_shift/su_mean 0.000
_refine_ls_structure_factor_coef Fsqd
_refine_ls_weighting_details 'w=1/[\s^2^(Fo^2^)+(0.1634P)^2^+74.3942P] where P=(Fo^2^+2Fc^2^)/3'
_refine_ls_weighting_scheme calc
_refine_ls_wR_factor_gt 0.3154
_refine_ls_wR_factor_ref 0.3323
_reflns_Friedel_coverage 0.000
_reflns_number_gt 5507
_reflns_number_total 6413
_reflns_threshold_expression 'I > 2\s(I)'
_cod_data_source_file d3nj03478j3.cif
_cod_data_source_block 6
_cod_depositor_comments 'Adding full bibliography for 7062755--7062758.cif.'
_cod_original_cell_volume 3568.3(11)
_cod_original_sg_symbol_H-M 'P 21/n'
_cod_database_code 7062757
_shelx_shelxl_version_number 2014/7
_shelx_space_group_comment
;
The symmetry employed for this shelxl refinement is uniquely defined
by the following loop, which should always be used as a source of
symmetry information in preference to the above space-group names.
They are only intended as comments.
;
_shelx_estimated_absorpt_t_min 0.778
_shelx_estimated_absorpt_t_max 0.887

loop_
_space_group_symop_operation_xyz
'x, y, z'
'-x+1/2, y+1/2, -z+1/2'
'-x, -y, -z'
'x-1/2, -y-1/2, z-1/2'

loop_
_atom_site_label
_atom_site_type_symbol
_atom_site_fract_x
_atom_site_fract_y
_atom_site_fract_z
_atom_site_U_iso_or_equiv
_atom_site_adp_type
_atom_site_occupancy
_atom_site_site_symmetry_order
_atom_site_calc_flag
_atom_site_refinement_flags_posn
_atom_site_refinement_flags_adp
_atom_site_refinement_flags_occupancy
_atom_site_disorder_assembly
_atom_site_disorder_group
Rh1 Rh 0.66655(13) 0.59105(8) 0.25065(19) 0.0471(5) Uani 0.907(3) 1 d D U P A 1
H1 H 0.5118(17) 0.5696(11) 0.2433(13) 0.056 Uiso 1 1 d D U . B 1
Ru1 Ru 0.61164(14) 0.72894(8) 0.25729(19) 0.0455(5) Uani 0.907(3) 1 d D U P A 1
Ru2 Ru 0.47943(19) 0.63466(10) 0.15376(15) 0.0485(6) Uani 0.907(3) 1 d D . P A 1
Ru3 Ru 0.47835(18) 0.62818(9) 0.33884(15) 0.0442(5) Uani 0.907(3) 1 d D . P A 1
Rh11 Rh 0.6661(13) 0.5899(8) 0.3045(16) 0.0471(5) Uani 0.093(3) 1 d D . P A 2
Ru11 Ru 0.6176(15) 0.7270(7) 0.3084(16) 0.0455(5) Uani 0.093(3) 1 d D . P A 2
Ru21 Ru 0.4768(15) 0.6323(9) 0.2070(13) 0.0485(6) Uani 0.093(3) 1 d D . P A 2
Ru31 Ru 0.4775(14) 0.6299(8) 0.3921(14) 0.0442(5) Uani 0.093(3) 1 d D . P A 2
C1 C 0.7671(17) 0.6686(9) 0.255(3) 0.078(8) Uani 1 1 d . . . A 1
C2 C 0.7622(15) 0.5164(9) 0.2533(19) 0.052(4) Uani 1 1 d . . . A 1
C3 C 0.6377(19) 0.6071(12) 0.1111(16) 0.049(5) Uani 1 1 d . . . A 1
C4 C 0.446(2) 0.7033(12) 0.071(2) 0.061(7) Uani 1 1 d . . . A 1
C5 C 0.397(3) 0.5692(14) 0.091(2) 0.076(8) Uani 1 1 d . . . A 1
C6 C 0.3530(17) 0.6550(9) 0.243(2) 0.061(6) Uani 1 1 d . . . A 1
C7 C 0.394(2) 0.5593(13) 0.389(2) 0.069(8) Uani 1 1 d . . . A 1
C8 C 0.440(2) 0.6901(12) 0.4274(17) 0.059(6) Uani 1 1 d . . . A 1
C9 C 0.637(3) 0.6020(11) 0.3915(18) 0.059(6) Uani 1 1 d . U . A 1
C10 C 0.4761(17) 0.7777(10) 0.2632(17) 0.054(5) Uani 1 1 d . . . A 1
C11 C 0.665(2) 0.7770(11) 0.1564(19) 0.059(6) Uani 1 1 d . . . A 1
C12 C 0.671(3) 0.7729(13) 0.360(2) 0.067(6) Uani 1 1 d . U . A 1
O1 O 0.8639(14) 0.6796(9) 0.257(2) 0.090(5) Uani 1 1 d . U . A 1
O2 O 0.8187(13) 0.4710(8) 0.2477(18) 0.079(5) Uani 1 1 d . . . A 1
O3 O 0.689(2) 0.6044(10) 0.0496(14) 0.076(6) Uani 1 1 d . . . A 1
O4 O 0.4262(17) 0.7450(10) 0.0220(13) 0.071(5) Uani 1 1 d . . . A 1
O5 O 0.346(3) 0.5287(13) 0.0551(15) 0.114(10) Uani 1 1 d . . . A 1
O6 O 0.2563(11) 0.6688(8) 0.2401(15) 0.065(4) Uani 1 1 d . . . A 1
O7 O 0.344(2) 0.5171(11) 0.4172(16) 0.089(6) Uani 1 1 d . . . A 1
O8 O 0.415(2) 0.7272(10) 0.4804(13) 0.077(6) Uani 1 1 d . . . A 1
O9 O 0.6876(19) 0.5963(9) 0.4574(13) 0.070(5) Uani 1 1 d . U . A 1
O10 O 0.4012(14) 0.8118(8) 0.2699(15) 0.077(6) Uani 1 1 d . . . A 1
O11 O 0.693(2) 0.8072(10) 0.1019(16) 0.087(7) Uani 1 1 d . . . A 1
O12 O 0.707(2) 0.8003(13) 0.4189(18) 0.106(8) Uani 1 1 d . U . A 1
N1 N 0.4584(12) 0.3476(7) 0.2499(15) 0.059(3) Uani 1 1 d D U . . .
C101 C 0.459(4) 0.4104(15) 0.199(3) 0.059(4) Uani 0.53(2) 1 d D U P C 1
H10A H 0.4636 0.4488 0.2409 0.071 Uiso 0.53(2) 1 calc R U P C 1
H10B H 0.3866 0.4143 0.1655 0.071 Uiso 0.53(2) 1 calc R U P C 1
C102 C 0.554(4) 0.416(2) 0.133(3) 0.059(7) Uani 0.53(2) 1 d D U P C 1
H10C H 0.5485 0.4591 0.1020 0.088 Uiso 0.53(2) 1 calc R U P C 1
H10D H 0.6256 0.4134 0.1660 0.088 Uiso 0.53(2) 1 calc R U P C 1
H10E H 0.5485 0.3789 0.0905 0.088 Uiso 0.53(2) 1 calc R U P C 1
C103 C 0.452(4) 0.2850(16) 0.198(3) 0.060(4) Uani 0.53(2) 1 d D U P C 1
H10F H 0.4359 0.2472 0.2382 0.072 Uiso 0.53(2) 1 calc R U P C 1
H10G H 0.5268 0.2764 0.1723 0.072 Uiso 0.53(2) 1 calc R U P C 1
C104 C 0.365(4) 0.285(3) 0.122(4) 0.061(7) Uani 0.53(2) 1 d D U P C 1
H10H H 0.3673 0.2414 0.0906 0.091 Uiso 0.53(2) 1 calc R U P C 1
H10I H 0.2909 0.2919 0.1457 0.091 Uiso 0.53(2) 1 calc R U P C 1
H10J H 0.3820 0.3212 0.0797 0.091 Uiso 0.53(2) 1 calc R U P C 1
C105 C 0.362(3) 0.351(2) 0.309(3) 0.060(4) Uani 0.53(2) 1 d D U P C 1
H10K H 0.2921 0.3561 0.2732 0.073 Uiso 0.53(2) 1 calc R U P C 1
H10L H 0.3695 0.3915 0.3482 0.073 Uiso 0.53(2) 1 calc R U P C 1
C106 C 0.358(6) 0.287(2) 0.366(4) 0.060(7) Uani 0.53(2) 1 d D U P C 1
H10M H 0.2937 0.2894 0.4053 0.090 Uiso 0.53(2) 1 calc R U P C 1
H10N H 0.3496 0.2477 0.3268 0.090 Uiso 0.53(2) 1 calc R U P C 1
H10O H 0.4269 0.2830 0.4016 0.090 Uiso 0.53(2) 1 calc R U P C 1
C107 C 0.564(3) 0.346(2) 0.302(3) 0.059(4) Uani 0.53(2) 1 d D U P C 1
H10P H 0.6266 0.3482 0.2603 0.071 Uiso 0.53(2) 1 calc R U P C 1
H10Q H 0.5691 0.3023 0.3334 0.071 Uiso 0.53(2) 1 calc R U P C 1
C108 C 0.581(5) 0.402(2) 0.371(3) 0.059(7) Uani 0.53(2) 1 d D U P C 1
H10R H 0.6537 0.3963 0.4017 0.088 Uiso 0.53(2) 1 calc R U P C 1
H10S H 0.5792 0.4461 0.3412 0.088 Uiso 0.53(2) 1 calc R U P C 1
H10T H 0.5214 0.4001 0.4146 0.088 Uiso 0.53(2) 1 calc R U P C 1
C111 C 0.560(3) 0.341(2) 0.195(3) 0.059(4) Uani 0.47(2) 1 d D U P C 2
H11A H 0.5546 0.2976 0.1639 0.071 Uiso 0.47(2) 1 calc R U P C 2
H11B H 0.6247 0.3385 0.2369 0.071 Uiso 0.47(2) 1 calc R U P C 2
C112 C 0.588(5) 0.394(2) 0.125(4) 0.060(7) Uani 0.47(2) 1 d D U P C 2
H11C H 0.6578 0.3817 0.0964 0.090 Uiso 0.47(2) 1 calc R U P C 2
H11D H 0.5276 0.3972 0.0808 0.090 Uiso 0.47(2) 1 calc R U P C 2
H11E H 0.5983 0.4384 0.1544 0.090 Uiso 0.47(2) 1 calc R U P C 2
C113 C 0.361(3) 0.353(2) 0.188(3) 0.059(4) Uani 0.47(2) 1 d D U P C 2
H11F H 0.3722 0.3935 0.1508 0.071 Uiso 0.47(2) 1 calc R U P C 2
H11G H 0.2944 0.3613 0.2240 0.071 Uiso 0.47(2) 1 calc R U P C 2
C114 C 0.334(5) 0.294(3) 0.126(4) 0.059(7) Uani 0.47(2) 1 d D U P C 2
H11H H 0.2682 0.3053 0.0890 0.089 Uiso 0.47(2) 1 calc R U P C 2
H11I H 0.3980 0.2863 0.0872 0.089 Uiso 0.47(2) 1 calc R U P C 2
H11J H 0.3199 0.2538 0.1608 0.089 Uiso 0.47(2) 1 calc R U P C 2
C115 C 0.451(5) 0.2895(18) 0.311(3) 0.060(4) Uani 0.47(2) 1 d D U P C 2
H11K H 0.5235 0.2831 0.3426 0.072 Uiso 0.47(2) 1 calc R U P C 2
H11L H 0.4342 0.2482 0.2764 0.072 Uiso 0.47(2) 1 calc R U P C 2
C116 C 0.359(6) 0.300(3) 0.380(5) 0.061(7) Uani 0.47(2) 1 d D U P C 2
H11M H 0.3567 0.2604 0.4191 0.092 Uiso 0.47(2) 1 calc R U P C 2
H11N H 0.3760 0.3401 0.4153 0.092 Uiso 0.47(2) 1 calc R U P C 2
H11O H 0.2868 0.3052 0.3491 0.092 Uiso 0.47(2) 1 calc R U P C 2
C117 C 0.460(4) 0.4100(18) 0.303(3) 0.060(4) Uani 0.47(2) 1 d D U P C 2
H11P H 0.3875 0.4132 0.3329 0.072 Uiso 0.47(2) 1 calc R U P C 2
H11Q H 0.4641 0.4483 0.2614 0.072 Uiso 0.47(2) 1 calc R U P C 2
C118 C 0.552(5) 0.421(3) 0.375(4) 0.062(7) Uani 0.47(2) 1 d D U P C 2
H11R H 0.5409 0.4643 0.4038 0.093 Uiso 0.47(2) 1 calc R U P C 2
H11S H 0.5481 0.3846 0.4192 0.093 Uiso 0.47(2) 1 calc R U P C 2
H11T H 0.6252 0.4199 0.3472 0.093 Uiso 0.47(2) 1 calc R U P C 2
N2 N 1.0000 0.5000 0.5000 0.063(5) Uani 1 2 d DS U P . .
C201 C 0.971(4) 0.547(2) 0.426(3) 0.066(6) Uani 0.5 1 d D U P D -1
H20A H 0.9043 0.5733 0.4442 0.079 Uiso 0.5 1 calc R U P D -1
H20B H 0.9477 0.5197 0.3739 0.079 Uiso 0.5 1 calc R U P D -1
C202 C 1.060(4) 0.597(2) 0.397(4) 0.065(9) Uani 0.5 1 d D U P D -1
H20C H 1.0295 0.6250 0.3480 0.098 Uiso 0.5 1 calc R U P D -1
H20D H 1.0818 0.6262 0.4470 0.098 Uiso 0.5 1 calc R U P D -1
H20E H 1.1253 0.5724 0.3764 0.098 Uiso 0.5 1 calc R U P D -1
C203 C 1.010(4) 0.540(2) 0.582(2) 0.064(6) Uani 0.5 1 d D U P D -1
H20F H 1.0758 0.5694 0.5747 0.077 Uiso 0.5 1 calc R U P D -1
H20G H 1.0309 0.5073 0.6298 0.077 Uiso 0.5 1 calc R U P D -1
C204 C 0.918(5) 0.584(3) 0.619(4) 0.063(11) Uani 0.5 1 d D U P D -1
H20H H 0.9443 0.6052 0.6741 0.095 Uiso 0.5 1 calc R U P D -1
H20I H 0.8974 0.6187 0.5752 0.095 Uiso 0.5 1 calc R U P D -1
H20J H 0.8521 0.5560 0.6308 0.095 Uiso 0.5 1 calc R U P D -1
C205 C 0.895(2) 0.4588(19) 0.498(3) 0.063(6) Uani 0.5 1 d D U P D -1
H20K H 0.8876 0.4379 0.4385 0.076 Uiso 0.5 1 calc R U P D -1
H20L H 0.8314 0.4899 0.5048 0.076 Uiso 0.5 1 calc R U P D -1
C206 C 0.885(4) 0.403(2) 0.567(3) 0.059(9) Uani 0.5 1 d D U P D -1
H20M H 0.8134 0.3800 0.5590 0.089 Uiso 0.5 1 calc R U P D -1
H20N H 0.9462 0.3706 0.5605 0.089 Uiso 0.5 1 calc R U P D -1
H20O H 0.8898 0.4227 0.6271 0.089 Uiso 0.5 1 calc R U P D -1
C207 C 1.098(3) 0.456(2) 0.493(3) 0.065(6) Uani 0.5 1 d D U P D -1
H20P H 1.1009 0.4260 0.5451 0.078 Uiso 0.5 1 calc R U P D -1
H20Q H 1.1658 0.4850 0.4960 0.078 Uiso 0.5 1 calc R U P D -1
C208 C 1.103(5) 0.413(3) 0.409(4) 0.064(11) Uani 0.5 1 d D U P D -1
H20R H 1.1718 0.3863 0.4114 0.096 Uiso 0.5 1 calc R U P D -1
H20S H 1.0382 0.3834 0.4061 0.096 Uiso 0.5 1 calc R U P D -1
H20T H 1.1033 0.4426 0.3569 0.096 Uiso 0.5 1 calc R U P D -1
N3 N 1.0000 0.5000 1.0000 0.113(8) Uani 1 2 d DS U P . .
C301 C 1.100(4) 0.510(4) 1.058(3) 0.111(9) Uani 0.5 1 d D U P E -1
H30A H 1.1311 0.5544 1.0419 0.134 Uiso 0.5 1 calc R U P E -1
H30B H 1.1549 0.4759 1.0401 0.134 Uiso 0.5 1 calc R U P E -1
C302 C 1.099(8) 0.508(4) 1.160(4) 0.109(13) Uani 0.5 1 d D U P E -1
H30C H 1.1753 0.5163 1.1834 0.163 Uiso 0.5 1 calc R U P E -1
H30D H 1.0493 0.5434 1.1817 0.163 Uiso 0.5 1 calc R U P E -1
H30E H 1.0734 0.4641 1.1798 0.163 Uiso 0.5 1 calc R U P E -1
C303 C 0.961(6) 0.4322(15) 1.022(5) 0.112(9) Uani 0.5 1 d D U P E -1
H30F H 0.8861 0.4257 0.9952 0.134 Uiso 0.5 1 calc R U P E -1
H30G H 0.9537 0.4296 1.0877 0.134 Uiso 0.5 1 calc R U P E -1
C304 C 1.035(6) 0.374(3) 0.994(5) 0.099(12) Uani 0.5 1 d D U P E -1
H30H H 1.0019 0.3308 1.0118 0.149 Uiso 0.5 1 calc R U P E -1
H30I H 1.0421 0.3742 0.9287 0.149 Uiso 0.5 1 calc R U P E -1
H30J H 1.1099 0.3781 1.0215 0.149 Uiso 0.5 1 calc R U P E -1
C305 C 1.019(6) 0.513(5) 0.9061(19) 0.115(9) Uani 0.5 1 d D U P E -1
H30K H 1.0526 0.4717 0.8800 0.138 Uiso 0.5 1 calc R U P E -1
H30L H 1.0736 0.5496 0.9011 0.138 Uiso 0.5 1 calc R U P E -1
C306 C 0.914(6) 0.531(5) 0.851(5) 0.118(13) Uani 0.5 1 d D U P E -1
H30M H 0.9340 0.5384 0.7891 0.176 Uiso 0.5 1 calc R U P E -1
H30N H 0.8598 0.4939 0.8540 0.176 Uiso 0.5 1 calc R U P E -1
H30O H 0.8808 0.5720 0.8751 0.176 Uiso 0.5 1 calc R U P E -1
C307 C 0.943(6) 0.551(3) 1.055(5) 0.119(9) Uani 0.5 1 d D U P E -1
H30P H 0.9344 0.5306 1.1147 0.142 Uiso 0.5 1 calc R U P E -1
H30Q H 0.8662 0.5560 1.0292 0.142 Uiso 0.5 1 calc R U P E -1
C308 C 0.991(8) 0.621(4) 1.068(7) 0.126(14) Uani 0.5 1 d D U P E -1
H30R H 0.9421 0.6477 1.1061 0.189 Uiso 0.5 1 calc R U P E -1
H30S H 1.0657 0.6181 1.0963 0.189 Uiso 0.5 1 calc R U P E -1
H30T H 0.9970 0.6437 1.0102 0.189 Uiso 0.5 1 calc R U P E -1

loop_
_atom_site_aniso_label
_atom_site_aniso_U_11
_atom_site_aniso_U_22
_atom_site_aniso_U_33
_atom_site_aniso_U_23
_atom_site_aniso_U_13
_atom_site_aniso_U_12
Rh1 0.0391(8) 0.0384(8) 0.0638(13) 0.0043(10) 0.0043(12) 0.0003(6)
Ru1 0.0383(8) 0.0376(8) 0.0608(13) 0.0066(10) 0.0028(11) -0.0029(6)
Ru2 0.0462(11) 0.0473(10) 0.0519(13) 0.0034(9) -0.0010(10) -0.0044(8)
Ru3 0.0402(10) 0.0398(9) 0.0527(12) 0.0025(8) 0.0043(10) -0.0018(8)
Rh11 0.0391(8) 0.0384(8) 0.0638(13) 0.0043(10) 0.0043(12) 0.0003(6)
Ru11 0.0383(8) 0.0376(8) 0.0608(13) 0.0066(10) 0.0028(11) -0.0029(6)
Ru21 0.0462(11) 0.0473(10) 0.0519(13) 0.0034(9) -0.0010(10) -0.0044(8)
Ru31 0.0402(10) 0.0398(9) 0.0527(12) 0.0025(8) 0.0043(10) -0.0018(8)
C1 0.052(12) 0.023(8) 0.16(3) 0.008(16) 0.01(2) -0.018(8)
C2 0.045(9) 0.045(10) 0.065(12) 0.002(11) -0.002(13) 0.009(8)
C3 0.037(12) 0.055(12) 0.055(12) 0.013(10) 0.005(10) -0.001(10)
C4 0.050(14) 0.038(11) 0.096(19) 0.008(12) 0.006(13) 0.013(10)
C5 0.08(2) 0.050(14) 0.10(2) -0.005(14) -0.008(17) -0.019(14)
C6 0.056(12) 0.036(9) 0.091(16) -0.016(12) 0.027(15) -0.013(8)
C7 0.052(15) 0.044(12) 0.11(2) -0.006(13) 0.028(15) -0.017(11)
C8 0.064(16) 0.046(12) 0.066(15) -0.014(11) 0.009(12) 0.004(11)
C9 0.075(18) 0.031(10) 0.070(8) 0.006(10) 0.010(10) 0.016(11)
C10 0.045(10) 0.042(10) 0.075(15) -0.004(10) -0.011(12) 0.010(8)
C11 0.057(14) 0.036(10) 0.085(17) 0.016(11) 0.025(13) -0.007(10)
C12 0.065(17) 0.053(14) 0.082(15) -0.001(11) -0.001(13) -0.014(12)
O1 0.061(9) 0.056(8) 0.154(15) -0.001(11) 0.013(13) -0.008(7)
O2 0.060(9) 0.053(9) 0.123(14) 0.005(12) -0.003(15) 0.019(7)
O3 0.079(15) 0.068(12) 0.082(13) 0.012(10) 0.019(12) -0.005(10)
O4 0.062(11) 0.070(12) 0.081(12) 0.006(10) -0.008(9) 0.019(9)
O5 0.15(3) 0.110(18) 0.079(14) -0.008(12) -0.015(15) -0.074(19)
O6 0.037(7) 0.072(10) 0.086(12) -0.004(10) 0.001(10) -0.003(6)
O7 0.091(16) 0.070(12) 0.105(16) 0.005(11) 0.026(13) -0.016(12)
O8 0.091(15) 0.066(11) 0.074(12) -0.006(10) 0.001(11) 0.017(11)
O9 0.076(14) 0.054(10) 0.080(8) 0.009(9) -0.009(10) 0.017(9)
O10 0.056(9) 0.045(8) 0.131(18) 0.026(10) 0.003(11) 0.008(7)
O11 0.083(15) 0.067(12) 0.113(16) 0.019(12) 0.044(13) -0.004(11)
O12 0.11(2) 0.097(17) 0.113(17) -0.035(13) -0.032(15) 0.002(15)
N1 0.053(6) 0.043(5) 0.080(7) -0.010(6) 0.000(7) 0.004(5)
C101 0.054(7) 0.043(7) 0.081(8) -0.010(7) 0.001(8) 0.007(6)
C102 0.056(13) 0.041(12) 0.080(13) -0.014(12) 0.004(13) 0.004(11)
C103 0.055(7) 0.045(7) 0.080(8) -0.010(7) 0.000(8) 0.003(6)
C104 0.055(13) 0.042(12) 0.085(13) -0.003(12) 0.002(13) -0.004(12)
C105 0.055(7) 0.045(7) 0.080(8) -0.009(7) 0.000(8) 0.004(6)
C106 0.059(12) 0.049(13) 0.072(13) -0.009(12) 0.000(12) -0.006(12)
C107 0.054(7) 0.045(7) 0.079(8) -0.010(7) -0.002(8) 0.007(6)
C108 0.053(13) 0.045(13) 0.078(12) -0.005(12) -0.002(13) 0.016(11)
C111 0.054(7) 0.044(7) 0.079(8) -0.010(8) 0.000(8) 0.005(6)
C112 0.054(13) 0.045(13) 0.082(13) -0.009(13) -0.004(13) 0.005(12)
C113 0.054(7) 0.043(7) 0.081(8) -0.010(7) 0.001(8) 0.005(6)
C114 0.051(14) 0.044(12) 0.083(13) -0.005(12) 0.002(13) 0.000(12)
C115 0.055(7) 0.045(7) 0.079(8) -0.010(7) 0.000(8) 0.003(6)
C116 0.057(12) 0.049(13) 0.077(13) -0.005(13) 0.004(13) -0.006(12)
C117 0.055(7) 0.044(7) 0.081(8) -0.009(8) -0.001(8) 0.008(6)
C118 0.058(13) 0.050(13) 0.079(13) -0.007(13) -0.005(13) 0.013(12)
N2 0.054(10) 0.049(9) 0.088(12) -0.005(9) -0.003(9) 0.004(8)
C201 0.054(12) 0.055(11) 0.090(14) -0.006(11) -0.001(12) 0.003(11)
C202 0.051(19) 0.060(18) 0.08(2) 0.000(18) -0.005(18) 0.000(17)
C203 0.056(12) 0.050(11) 0.087(14) -0.003(11) 0.000(12) 0.006(11)
C204 0.05(2) 0.051(18) 0.09(2) 0.003(19) 0.009(19) 0.015(17)
C205 0.052(12) 0.049(11) 0.088(14) -0.002(11) -0.008(12) 0.005(11)
C206 0.047(17) 0.050(17) 0.08(2) -0.002(17) -0.001(17) -0.006(16)
C207 0.054(12) 0.049(11) 0.091(14) -0.007(12) -0.005(12) 0.003(11)
C208 0.049(19) 0.054(18) 0.09(2) -0.013(19) -0.008(19) 0.010(17)
N3 0.113(9) 0.112(9) 0.115(9) -0.001(6) 0.007(6) 0.000(6)
C301 0.112(11) 0.111(11) 0.111(11) 0.000(8) 0.006(7) 0.001(8)
C302 0.111(18) 0.106(18) 0.109(18) -0.001(14) 0.010(14) -0.006(14)
C303 0.112(11) 0.110(11) 0.113(11) -0.001(7) 0.006(7) -0.001(7)
C304 0.103(17) 0.093(17) 0.103(17) -0.002(14) 0.005(14) -0.001(14)
C305 0.114(11) 0.115(11) 0.115(11) 0.000(8) 0.007(8) -0.001(8)
C306 0.115(18) 0.123(18) 0.115(18) 0.000(15) 0.013(15) -0.001(15)
C307 0.118(11) 0.117(11) 0.121(11) -0.001(8) 0.006(8) 0.001(8)
C308 0.127(18) 0.123(18) 0.129(18) 0.001(15) 0.005(15) -0.002(15)

loop_
_atom_type_symbol
_atom_type_description
_atom_type_scat_dispersion_real
_atom_type_scat_dispersion_imag
_atom_type_scat_source
C C 0.0033 0.0016 'International Tables Vol C Tables 4.2.6.8 and 6.1.1.4'
H H 0.0000 0.0000 'International Tables Vol C Tables 4.2.6.8 and 6.1.1.4'
N N 0.0061 0.0033 'International Tables Vol C Tables 4.2.6.8 and 6.1.1.4'
O O 0.0106 0.0060 'International Tables Vol C Tables 4.2.6.8 and 6.1.1.4'
Rh Rh -1.1178 0.9187 'International Tables Vol C Tables 4.2.6.8 and 6.1.1.4'
Ru Ru -1.2594 0.8363 'International Tables Vol C Tables 4.2.6.8 and 6.1.1.4'

loop_
_geom_angle_atom_site_label_1
_geom_angle_atom_site_label_2
_geom_angle_atom_site_label_3
_geom_angle
_geom_angle_site_symmetry_1
_geom_angle_site_symmetry_3
_geom_angle_publ_flag
C2 Rh1 C1 104.3(9) . . ?
C2 Rh1 C3 102.9(11) . . ?
C1 Rh1 C3 90.1(14) . . ?
C2 Rh1 C9 100.0(11) . . ?
C1 Rh1 C9 90.1(15) . . ?
C3 Rh1 C9 156.3(7) . . ?
C2 Rh1 Ru3 135.3(8) . . ?
C1 Rh1 Ru3 106.5(9) . . ?
C3 Rh1 Ru3 108.6(6) . . ?
C9 Rh1 Ru3 49.0(8) . . ?
C2 Rh1 Ru2 137.9(8) . . ?
C1 Rh1 Ru2 105.2(9) . . ?
C3 Rh1 Ru2 48.0(6) . . ?
C9 Rh1 Ru2 109.4(8) . . ?
Ru3 Rh1 Ru2 60.62(6) . . ?
C2 Rh1 Ru1 155.7(6) . . ?
C1 Rh1 Ru1 51.5(6) . . ?
C3 Rh1 Ru1 81.8(6) . . ?
C9 Rh1 Ru1 79.9(5) . . ?
Ru3 Rh1 Ru1 61.75(6) . . ?
Ru2 Rh1 Ru1 62.01(7) . . ?
C2 Rh1 H1 114.8(9) . . ?
C1 Rh1 H1 141.0(9) . . ?
C3 Rh1 H1 80.9(9) . . ?
C9 Rh1 H1 84.0(10) . . ?
Ru3 Rh1 H1 43.8(6) . . ?
Ru2 Rh1 H1 42.9(6) . . ?
Ru1 Rh1 H1 89.5(7) . . ?
C10 Ru1 C12 91.8(12) . . ?
C10 Ru1 C11 95.0(11) . . ?
C12 Ru1 C11 107.0(10) . . ?
C10 Ru1 C1 177.2(11) . . ?
C12 Ru1 C1 87.7(14) . . ?
C11 Ru1 C1 87.8(12) . . ?
C10 Ru1 Rh1 134.3(6) . . ?
C12 Ru1 Rh1 113.0(9) . . ?
C11 Ru1 Rh1 111.9(7) . . ?
C1 Ru1 Rh1 43.7(4) . . ?
C10 Ru1 Ru3 81.3(7) . . ?
C12 Ru1 Ru3 100.0(8) . . ?
C11 Ru1 Ru3 152.9(9) . . ?
C1 Ru1 Ru3 96.0(6) . . ?
Rh1 Ru1 Ru3 57.84(6) . . ?
C10 Ru1 Ru2 84.1(6) . . ?
C12 Ru1 Ru2 158.1(8) . . ?
C11 Ru1 Ru2 94.9(8) . . ?
C1 Ru1 Ru2 95.3(8) . . ?
Rh1 Ru1 Ru2 58.40(7) . . ?
Ru3 Ru1 Ru2 58.14(6) . . ?
C5 Ru2 C4 93.9(13) . . ?
C5 Ru2 C3 97.7(13) . . ?
C4 Ru2 C3 99.8(10) . . ?
C5 Ru2 C6 94.5(13) . . ?
C4 Ru2 C6 97.9(11) . . ?
C3 Ru2 C6 157.8(11) . . ?
C5 Ru2 Rh1 117.0(11) . . ?
C4 Ru2 Rh1 136.9(8) . . ?
C3 Ru2 Rh1 49.8(6) . . ?
C6 Ru2 Rh1 108.0(9) . . ?
C5 Ru2 Ru3 117.1(10) . . ?
C4 Ru2 Ru3 133.4(8) . . ?
C3 Ru2 Ru3 108.7(6) . . ?
C6 Ru2 Ru3 49.1(9) . . ?
Rh1 Ru2 Ru3 58.99(9) . . ?
C5 Ru2 Ru1 176.4(10) . . ?
C4 Ru2 Ru1 89.6(9) . . ?
C3 Ru2 Ru1 81.1(7) . . ?
C6 Ru2 Ru1 85.6(6) . . ?
Rh1 Ru2 Ru1 59.60(7) . . ?
Ru3 Ru2 Ru1 60.38(8) . . ?
C5 Ru2 H1 88.9(12) . . ?
C4 Ru2 H1 176.1(10) . . ?
C3 Ru2 H1 82.5(9) . . ?
C6 Ru2 H1 79.2(10) . . ?
Rh1 Ru2 H1 43.0(6) . . ?
Ru3 Ru2 H1 42.7(6) . . ?
Ru1 Ru2 H1 87.6(7) . . ?
C7 Ru3 C8 92.5(12) . . ?
C7 Ru3 C9 99.1(12) . . ?
C8 Ru3 C9 97.5(11) . . ?
C7 Ru3 C6 94.4(12) . . ?
C8 Ru3 C6 97.7(11) . . ?
C9 Ru3 C6 159.1(10) . . ?
C7 Ru3 Rh1 117.3(8) . . ?
C8 Ru3 Rh1 137.6(9) . . ?
C9 Ru3 Rh1 51.1(7) . . ?
C6 Ru3 Rh1 108.4(7) . . ?
C7 Ru3 Ru2 117.0(10) . . ?
C8 Ru3 Ru2 133.2(8) . . ?
C9 Ru3 Ru2 111.3(7) . . ?
C6 Ru3 Ru2 48.0(7) . . ?
Rh1 Ru3 Ru2 60.39(9) . . ?
C7 Ru3 Ru1 177.6(8) . . ?
C8 Ru3 Ru1 89.8(8) . . ?
C9 Ru3 Ru1 80.0(7) . . ?
C6 Ru3 Ru1 85.8(5) . . ?
Rh1 Ru3 Ru1 60.41(7) . . ?
Ru2 Ru3 Ru1 61.48(8) . . ?
C7 Ru3 H1 89.2(11) . . ?
C8 Ru3 H1 175.8(10) . . ?
C9 Ru3 H1 86.0(9) . . ?
C6 Ru3 H1 78.4(9) . . ?
Rh1 Ru3 H1 43.9(6) . . ?
Ru2 Ru3 H1 42.8(6) . . ?
Ru1 Ru3 H1 88.5(7) . . ?
Ru31 Rh11 Ru11 62.3(5) . . ?
Ru31 Rh11 Ru21 60.1(5) . . ?
Ru11 Rh11 Ru21 63.3(5) . . ?
Rh11 Ru11 Ru31 58.4(4) . . ?
Rh11 Ru11 Ru21 58.6(4) . . ?
Ru31 Ru11 Ru21 57.4(5) . . ?
Ru31 Ru21 Rh11 59.2(5) . . ?
Ru31 Ru21 Ru11 60.2(5) . . ?
Rh11 Ru21 Ru11 58.1(4) . . ?
Rh11 Ru31 Ru21 60.7(5) . . ?
Rh11 Ru31 Ru11 59.3(4) . . ?
Ru21 Ru31 Ru11 62.4(5) . . ?
O1 C1 Rh1 138.7(17) . . ?
O1 C1 Ru1 136.5(15) . . ?
Rh1 C1 Ru1 84.8(8) . . ?
O2 C2 Rh1 174(3) . . ?
O3 C3 Ru2 142(2) . . ?
O3 C3 Rh1 136(2) . . ?
Ru2 C3 Rh1 82.2(8) . . ?
O4 C4 Ru2 179(3) . . ?
O5 C5 Ru2 178(3) . . ?
O6 C6 Ru2 138(3) . . ?
O6 C6 Ru3 139(2) . . ?
Ru2 C6 Ru3 82.9(8) . . ?
O7 C7 Ru3 178(3) . . ?
O8 C8 Ru3 179(3) . . ?
O9 C9 Ru3 143(2) . . ?
O9 C9 Rh1 137(2) . . ?
Ru3 C9 Rh1 79.9(10) . . ?
O10 C10 Ru1 173.3(19) . . ?
O11 C11 Ru1 176(2) . . ?
O12 C12 Ru1 178(3) . . ?
C101 N1 C103 116(3) . . ?
C101 N1 C107 107(3) . . ?
C103 N1 C107 107(2) . . ?
C101 N1 C105 106(2) . . ?
C103 N1 C105 110(3) . . ?
C107 N1 C105 111(3) . . ?
C117 N1 C113 107(3) . . ?
C117 N1 C115 108(3) . . ?
C113 N1 C115 113(3) . . ?
C117 N1 C111 112(3) . . ?
C113 N1 C111 107(3) . . ?
C115 N1 C111 110(3) . . ?
N1 C101 C102 114(3) . . ?
N1 C101 H10A 108.7 . . ?
C102 C101 H10A 108.7 . . ?
N1 C101 H10B 108.7 . . ?
C102 C101 H10B 108.7 . . ?
H10A C101 H10B 107.6 . . ?
C101 C102 H10C 109.5 . . ?
C101 C102 H10D 109.5 . . ?
H10C C102 H10D 109.5 . . ?
C101 C102 H10E 109.5 . . ?
H10C C102 H10E 109.5 . . ?
H10D C102 H10E 109.5 . . ?
N1 C103 C104 115(3) . . ?
N1 C103 H10F 108.5 . . ?
C104 C103 H10F 108.5 . . ?
N1 C103 H10G 108.5 . . ?
C104 C103 H10G 108.5 . . ?
H10F C103 H10G 107.5 . . ?
C103 C104 H10H 109.5 . . ?
C103 C104 H10I 109.5 . . ?
H10H C104 H10I 109.5 . . ?
C103 C104 H10J 109.5 . . ?
H10H C104 H10J 109.5 . . ?
H10I C104 H10J 109.5 . . ?
N1 C105 C106 109(3) . . ?
N1 C105 H10K 109.8 . . ?
C106 C105 H10K 109.8 . . ?
N1 C105 H10L 109.8 . . ?
C106 C105 H10L 109.8 . . ?
H10K C105 H10L 108.3 . . ?
C105 C106 H10M 109.5 . . ?
C105 C106 H10N 109.5 . . ?
H10M C106 H10N 109.5 . . ?
C105 C106 H10O 109.5 . . ?
H10M C106 H10O 109.5 . . ?
H10N C106 H10O 109.5 . . ?
N1 C107 C108 117(3) . . ?
N1 C107 H10P 108.2 . . ?
C108 C107 H10P 108.2 . . ?
N1 C107 H10Q 108.2 . . ?
C108 C107 H10Q 108.2 . . ?
H10P C107 H10Q 107.3 . . ?
C107 C108 H10R 109.5 . . ?
C107 C108 H10S 109.5 . . ?
H10R C108 H10S 109.5 . . ?
C107 C108 H10T 109.5 . . ?
H10R C108 H10T 109.5 . . ?
H10S C108 H10T 109.5 . . ?
N1 C111 C112 121(4) . . ?
N1 C111 H11A 107.0 . . ?
C112 C111 H11A 107.0 . . ?
N1 C111 H11B 107.0 . . ?
C112 C111 H11B 107.0 . . ?
H11A C111 H11B 106.7 . . ?
C111 C112 H11C 109.5 . . ?
C111 C112 H11D 109.5 . . ?
H11C C112 H11D 109.5 . . ?
C111 C112 H11E 109.5 . . ?
H11C C112 H11E 109.5 . . ?
H11D C112 H11E 109.5 . . ?
N1 C113 C114 119(4) . . ?
N1 C113 H11F 107.6 . . ?
C114 C113 H11F 107.6 . . ?
N1 C113 H11G 107.6 . . ?
C114 C113 H11G 107.6 . . ?
H11F C113 H11G 107.0 . . ?
C113 C114 H11H 109.5 . . ?
C113 C114 H11I 109.5 . . ?
H11H C114 H11I 109.5 . . ?
C113 C114 H11J 109.5 . . ?
H11H C114 H11J 109.5 . . ?
H11I C114 H11J 109.5 . . ?
N1 C115 C116 112(4) . . ?
N1 C115 H11K 109.2 . . ?
C116 C115 H11K 109.2 . . ?
N1 C115 H11L 109.2 . . ?
C116 C115 H11L 109.2 . . ?
H11K C115 H11L 107.9 . . ?
C115 C116 H11M 109.5 . . ?
C115 C116 H11N 109.5 . . ?
H11M C116 H11N 109.5 . . ?
C115 C116 H11O 109.5 . . ?
H11M C116 H11O 109.5 . . ?
H11N C116 H11O 109.5 . . ?
N1 C117 C118 120(4) . . ?
N1 C117 H11P 107.3 . . ?
C118 C117 H11P 107.3 . . ?
N1 C117 H11Q 107.3 . . ?
C118 C117 H11Q 107.3 . . ?
H11P C117 H11Q 106.9 . . ?
C117 C118 H11R 109.5 . . ?
C117 C118 H11S 109.5 . . ?
H11R C118 H11S 109.5 . . ?
C117 C118 H11T 109.5 . . ?
H11R C118 H11T 109.5 . . ?
H11S C118 H11T 109.5 . . ?
C203 N2 C207 109(2) . . ?
C203 N2 C201 108(3) . . ?
C207 N2 C201 120(3) . . ?
C203 N2 C205 111(3) . . ?
C207 N2 C205 110(2) . . ?
C201 N2 C205 98(2) . . ?
N2 C201 C202 118(3) . . ?
N2 C201 H20A 107.8 . . ?
C202 C201 H20A 107.8 . . ?
N2 C201 H20B 107.8 . . ?
C202 C201 H20B 107.8 . . ?
H20A C201 H20B 107.1 . . ?
C201 C202 H20C 109.5 . . ?
C201 C202 H20D 109.5 . . ?
H20C C202 H20D 109.5 . . ?
C201 C202 H20E 109.5 . . ?
H20C C202 H20E 109.5 . . ?
H20D C202 H20E 109.5 . . ?
N2 C203 C204 125(4) . . ?
N2 C203 H20F 106.2 . . ?
C204 C203 H20F 106.2 . . ?
N2 C203 H20G 106.2 . . ?
C204 C203 H20G 106.2 . . ?
H20F C203 H20G 106.4 . . ?
C203 C204 H20H 109.5 . . ?
C203 C204 H20I 109.5 . . ?
H20H C204 H20I 109.5 . . ?
C203 C204 H20J 109.5 . . ?
H20H C204 H20J 109.5 . . ?
H20I C204 H20J 109.5 . . ?
N2 C205 C206 118(3) . . ?
N2 C205 H20K 107.9 . . ?
C206 C205 H20K 107.9 . . ?
N2 C205 H20L 107.9 . . ?
C206 C205 H20L 107.9 . . ?
H20K C205 H20L 107.2 . . ?
C205 C206 H20M 109.5 . . ?
C205 C206 H20N 109.5 . . ?
H20M C206 H20N 109.5 . . ?
C205 C206 H20O 109.5 . . ?
H20M C206 H20O 109.5 . . ?
H20N C206 H20O 109.5 . . ?
N2 C207 C208 116(3) . . ?
N2 C207 H20P 108.2 . . ?
C208 C207 H20P 108.2 . . ?
N2 C207 H20Q 108.2 . . ?
C208 C207 H20Q 108.2 . . ?
H20P C207 H20Q 107.4 . . ?
C207 C208 H20R 109.5 . . ?
C207 C208 H20S 109.5 . . ?
H20R C208 H20S 109.5 . . ?
C207 C208 H20T 109.5 . . ?
H20R C208 H20T 109.5 . . ?
H20S C208 H20T 109.5 . . ?
C305 N3 C303 116(5) . . ?
C305 N3 C301 114(4) . . ?
C303 N3 C301 104(5) . . ?
C305 N3 C307 121(4) . . ?
C303 N3 C307 110(4) . . ?
C301 N3 C307 88(5) . . ?
N3 C301 C302 125(5) . . ?
N3 C301 H30A 106.2 . . ?
C302 C301 H30A 106.2 . . ?
N3 C301 H30B 106.2 . . ?
C302 C301 H30B 106.2 . . ?
H30A C301 H30B 106.3 . . ?
C301 C302 H30C 109.5 . . ?
C301 C302 H30D 109.5 . . ?
H30C C302 H30D 109.5 . . ?
C301 C302 H30E 109.5 . . ?
H30C C302 H30E 109.5 . . ?
H30D C302 H30E 109.5 . . ?
N3 C303 C304 116(5) . . ?
N3 C303 H30F 108.2 . . ?
C304 C303 H30F 108.2 . . ?
N3 C303 H30G 108.2 . . ?
C304 C303 H30G 108.2 . . ?
H30F C303 H30G 107.3 . . ?
C303 C304 H30H 109.5 . . ?
C303 C304 H30I 109.5 . . ?
H30H C304 H30I 109.5 . . ?
C303 C304 H30J 109.5 . . ?
H30H C304 H30J 109.5 . . ?
H30I C304 H30J 109.5 . . ?
N3 C305 C306 115(5) . . ?
N3 C305 H30K 108.6 . . ?
C306 C305 H30K 108.6 . . ?
N3 C305 H30L 108.6 . . ?
C306 C305 H30L 108.6 . . ?
H30K C305 H30L 107.5 . . ?
C305 C306 H30M 109.5 . . ?
C305 C306 H30N 109.5 . . ?
H30M C306 H30N 109.5 . . ?
C305 C306 H30O 109.5 . . ?
H30M C306 H30O 109.5 . . ?
H30N C306 H30O 109.5 . . ?
N3 C307 C308 121(6) . . ?
N3 C307 H30P 107.1 . . ?
C308 C307 H30P 107.1 . . ?
N3 C307 H30Q 107.1 . . ?
C308 C307 H30Q 107.1 . . ?
H30P C307 H30Q 106.8 . . ?
C307 C308 H30R 109.5 . . ?
C307 C308 H30S 109.5 . . ?
H30R C308 H30S 109.5 . . ?
C307 C308 H30T 109.5 . . ?
H30R C308 H30T 109.5 . . ?
H30S C308 H30T 109.5 . . ?

loop_
_geom_bond_atom_site_label_1
_geom_bond_atom_site_label_2
_geom_bond_distance
_geom_bond_site_symmetry_2
_geom_bond_publ_flag
Rh1 C2 1.872(18) . ?
Rh1 C1 1.953(17) . ?
Rh1 C3 2.14(2) . ?
Rh1 C9 2.17(3) . ?
Rh1 Ru3 2.741(3) . ?
Rh1 Ru2 2.780(3) . ?
Rh1 Ru1 2.816(2) . ?
Rh1 H1 1.90(2) . ?
Ru1 C10 1.892(19) . ?
Ru1 C12 1.90(3) . ?
Ru1 C11 1.91(2) . ?
Ru1 C1 2.21(2) . ?
Ru1 Ru3 2.852(3) . ?
Ru1 Ru2 2.883(3) . ?
Ru2 C5 1.87(3) . ?
Ru2 C4 1.88(3) . ?
Ru2 C3 2.09(2) . ?
Ru2 C6 2.09(2) . ?
Ru2 Ru3 2.787(3) . ?
Ru2 H1 1.90(2) . ?
Ru3 C7 1.87(2) . ?
Ru3 C8 1.88(2) . ?
Ru3 C9 2.10(3) . ?
Ru3 C6 2.12(3) . ?
Ru3 H1 1.90(2) . ?
Rh11 Ru31 2.757(17) . ?
Rh11 Ru11 2.782(16) . ?
Rh11 Ru21 2.798(17) . ?
Ru11 Ru31 2.865(16) . ?
Ru11 Ru21 2.928(17) . ?
Ru21 Ru31 2.784(18) . ?
C1 O1 1.18(3) . ?
C2 O2 1.13(2) . ?
C3 O3 1.12(3) . ?
C4 O4 1.13(3) . ?
C5 O5 1.14(3) . ?
C6 O6 1.19(3) . ?
C7 O7 1.11(3) . ?
C8 O8 1.13(3) . ?
C9 O9 1.16(3) . ?
C10 O10 1.13(2) . ?
C11 O11 1.08(3) . ?
C12 O12 1.11(3) . ?
N1 C101 1.463(19) . ?
N1 C103 1.472(19) . ?
N1 C107 1.473(19) . ?
N1 C117 1.474(19) . ?
N1 C105 1.475(19) . ?
N1 C113 1.476(19) . ?
N1 C115 1.481(19) . ?
N1 C111 1.487(19) . ?
C101 C102 1.53(2) . ?
C101 H10A 0.9900 . ?
C101 H10B 0.9900 . ?
C102 H10C 0.9800 . ?
C102 H10D 0.9800 . ?
C102 H10E 0.9800 . ?
C103 C104 1.53(2) . ?
C103 H10F 0.9900 . ?
C103 H10G 0.9900 . ?
C104 H10H 0.9800 . ?
C104 H10I 0.9800 . ?
C104 H10J 0.9800 . ?
C105 C106 1.54(2) . ?
C105 H10K 0.9900 . ?
C105 H10L 0.9900 . ?
C106 H10M 0.9800 . ?
C106 H10N 0.9800 . ?
C106 H10O 0.9800 . ?
C107 C108 1.53(2) . ?
C107 H10P 0.9900 . ?
C107 H10Q 0.9900 . ?
C108 H10R 0.9800 . ?
C108 H10S 0.9800 . ?
C108 H10T 0.9800 . ?
C111 C112 1.53(2) . ?
C111 H11A 0.9900 . ?
C111 H11B 0.9900 . ?
C112 H11C 0.9800 . ?
C112 H11D 0.9800 . ?
C112 H11E 0.9800 . ?
C113 C114 1.52(2) . ?
C113 H11F 0.9900 . ?
C113 H11G 0.9900 . ?
C114 H11H 0.9800 . ?
C114 H11I 0.9800 . ?
C114 H11J 0.9800 . ?
C115 C116 1.53(2) . ?
C115 H11K 0.9900 . ?
C115 H11L 0.9900 . ?
C116 H11M 0.9800 . ?
C116 H11N 0.9800 . ?
C116 H11O 0.9800 . ?
C117 C118 1.53(2) . ?
C117 H11P 0.9900 . ?
C117 H11Q 0.9900 . ?
C118 H11R 0.9800 . ?
C118 H11S 0.9800 . ?
C118 H11T 0.9800 . ?
N2 C203 1.464(19) . ?
N2 C207 1.464(19) . ?
N2 C201 1.485(19) . ?
N2 C205 1.494(19) . ?
C201 C202 1.53(2) . ?
C201 H20A 0.9900 . ?
C201 H20B 0.9900 . ?
C202 H20C 0.9800 . ?
C202 H20D 0.9800 . ?
C202 H20E 0.9800 . ?
C203 C204 1.53(2) . ?
C203 H20F 0.9900 . ?
C203 H20G 0.9900 . ?
C204 H20H 0.9800 . ?
C204 H20I 0.9800 . ?
C204 H20J 0.9800 . ?
C205 C206 1.53(2) . ?
C205 H20K 0.9900 . ?
C205 H20L 0.9900 . ?
C206 H20M 0.9800 . ?
C206 H20N 0.9800 . ?
C206 H20O 0.9800 . ?
C207 C208 1.52(2) . ?
C207 H20P 0.9900 . ?
C207 H20Q 0.9900 . ?
C208 H20R 0.9800 . ?
C208 H20S 0.9800 . ?
C208 H20T 0.9800 . ?
N3 C305 1.46(2) . ?
N3 C303 1.46(2) . ?
N3 C301 1.48(2) . ?
N3 C307 1.48(2) . ?
C301 C302 1.53(2) . ?
C301 H30A 0.9900 . ?
C301 H30B 0.9900 . ?
C302 H30C 0.9800 . ?
C302 H30D 0.9800 . ?
C302 H30E 0.9800 . ?
C303 C304 1.53(2) . ?
C303 H30F 0.9900 . ?
C303 H30G 0.9900 . ?
C304 H30H 0.9800 . ?
C304 H30I 0.9800 . ?
C304 H30J 0.9800 . ?
C305 C306 1.53(2) . ?
C305 H30K 0.9900 . ?
C305 H30L 0.9900 . ?
C306 H30M 0.9800 . ?
C306 H30N 0.9800 . ?
C306 H30O 0.9800 . ?
C307 C308 1.53(2) . ?
C307 H30P 0.9900 . ?
C307 H30Q 0.9900 . ?
C308 H30R 0.9800 . ?
C308 H30S 0.9800 . ?
C308 H30T 0.9800 . ?
